data_4101678
loop_
_publ_author_name
'Ni, Zhaoping'
'Shores, Matthew P'

_publ_section_title
;
 Magnetic observation of anion binding in iron coordination complexes:
 toward spin-switching chemosensors.
;
_journal_issue 1
_journal_name_full 'Journal of the American Chemical Society'
_journal_page_first 32
_journal_page_last 33
_journal_paper_doi 10.1021/ja807379a
_journal_volume 131
_journal_year 2009
_chemical_formula_moiety 'C24 H42 Fe N12, 2(C24 H20 B)'
_chemical_formula_sum 'C72 H82 B2 Fe N12'
_chemical_formula_weight 1192.97
_chemical_name_systematic
; 
 ? 
;
_space_group_IT_number 9
_symmetry_cell_setting monoclinic
_symmetry_space_group_name_Hall 'C -2yc'
_symmetry_space_group_name_H-M 'C 1 c 1'
_atom_sites_solution_hydrogens geom
_atom_sites_solution_primary direct
_atom_sites_solution_secondary difmap
_audit_creation_method SHELXL-97
_cell_angle_alpha 90.00
_cell_angle_beta 113.5030(10)
_cell_angle_gamma 90.00
_cell_formula_units_Z 4
_cell_length_a 25.0365(5)
_cell_length_b 11.1259(2)
_cell_length_c 24.5183(5)
_cell_measurement_reflns_used 9746
_cell_measurement_temperature 100(2)
_cell_measurement_theta_max 33.22
_cell_measurement_theta_min 2.59
_cell_volume 6263.1(2)
_computing_cell_refinement 'Bruker SMART'
_computing_data_collection 'Bruker SMART'
_computing_data_reduction 'Bruker SAINT'
_computing_molecular_graphics 'Bruker SHELXTL'
_computing_publication_material 'Bruker SHELXTL'
_computing_structure_refinement 'SHELXL-97 (Sheldrick, 1997)'
_computing_structure_solution 'SHELXS-97 (Sheldrick, 1990)'
_diffrn_ambient_temperature 100(2)
_diffrn_measured_fraction_theta_full 0.991
_diffrn_measured_fraction_theta_max 0.991
_diffrn_measurement_device_type 'CCD area detector'
_diffrn_measurement_method 'phi and omega scans'
_diffrn_radiation_monochromator graphite
_diffrn_radiation_source 'fine-focus sealed tube'
_diffrn_radiation_type MoK\a
_diffrn_radiation_wavelength 0.71073
_diffrn_reflns_av_R_equivalents 0.0244
_diffrn_reflns_av_sigmaI/netI 0.0432
_diffrn_reflns_limit_h_max 38
_diffrn_reflns_limit_h_min -38
_diffrn_reflns_limit_k_max 15
_diffrn_reflns_limit_k_min -17
_diffrn_reflns_limit_l_max 37
_diffrn_reflns_limit_l_min -37
_diffrn_reflns_number 47579
_diffrn_reflns_theta_full 33.27
_diffrn_reflns_theta_max 33.27
_diffrn_reflns_theta_min 1.81
_exptl_absorpt_coefficient_mu 0.295
_exptl_absorpt_correction_T_max 0.8967
_exptl_absorpt_correction_T_min 0.8709
_exptl_absorpt_correction_type multi-scan
_exptl_absorpt_process_details 'SADABS, Bruker(2000)'
_exptl_crystal_colour red
_exptl_crystal_density_diffrn 1.265
_exptl_crystal_density_method 'not measured'
_exptl_crystal_description block
_exptl_crystal_F_000 2536
_exptl_crystal_size_max 0.48
_exptl_crystal_size_mid 0.42
_exptl_crystal_size_min 0.38
_refine_diff_density_max 0.490
_refine_diff_density_min -0.367
_refine_diff_density_rms 0.067
_refine_ls_abs_structure_details 'Flack H D (1983), Acta Cryst. A39, 876-881'
_refine_ls_abs_structure_Flack 0.107(5)
_refine_ls_extinction_method none
_refine_ls_goodness_of_fit_ref 1.034
_refine_ls_hydrogen_treatment constr
_refine_ls_matrix_type full
_refine_ls_number_parameters 785
_refine_ls_number_reflns 22583
_refine_ls_number_restraints 2
_refine_ls_restrained_S_all 1.033
_refine_ls_R_factor_all 0.0411
_refine_ls_R_factor_gt 0.0343
_refine_ls_shift/su_max 0.001
_refine_ls_shift/su_mean 0.000
_refine_ls_structure_factor_coef Fsqd
_refine_ls_weighting_details 'calc w=1/[\s^2^(Fo^2^)+(0.0563P)^2^+0.0000P] where P=(Fo^2^+2Fc^2^)/3'
_refine_ls_weighting_scheme calc
_refine_ls_wR_factor_gt 0.0862
_refine_ls_wR_factor_ref 0.0928
_reflns_number_gt 20443
_reflns_number_total 22583
_reflns_threshold_expression >2sigma(I)
_cod_data_source_file ja807379a_si_002.cif
_cod_data_source_block 708760
_cod_depositor_comments
;
The following automatic conversions were performed:

'_symmetry_cell_setting' value 'Monoclinic' changed to 'monoclinic'
according to the built-in table from CIF Core dictionary named
'cif_core.dic' version 2.4.1 from 2010-06-29.

Automatic conversion script
Id: cif_fix_values 1673 2011-04-08 12:14:43Z adriana 
;
_cod_original_sg_symbol_H-M Cc
_cod_database_code 4101678

loop_
_symmetry_equiv_pos_as_xyz
'x, y, z'
'x, -y, z+1/2'
'x+1/2, y+1/2, z'
'x+1/2, -y+1/2, z+1/2'

loop_
_atom_site_label
_atom_site_type_symbol
_atom_site_fract_x
_atom_site_fract_y
_atom_site_fract_z
_atom_site_U_iso_or_equiv
_atom_site_adp_type
_atom_site_occupancy
_atom_site_symmetry_multiplicity
_atom_site_calc_flag
_atom_site_refinement_flags
_atom_site_disorder_assembly
_atom_site_disorder_group
Fe1 Fe 0.084263(7) 0.229526(14) 0.405043(7) 0.01417(4) Uani 1 1 d . . .
N1 N 0.02394(5) 0.08273(10) 0.37866(4) 0.01596(18) Uani 1 1 d . . .
N2 N -0.03073(5) -0.04732(10) 0.41239(5) 0.0196(2) Uani 1 1 d . . .
H2A H -0.0426 -0.0635 0.4409 0.023 Uiso 1 1 calc R . .
N3 N 0.02176(5) 0.05544(10) 0.52283(4) 0.01748(19) Uani 1 1 d . . .
H3A H 0.0024 -0.0127 0.5174 0.021 Uiso 1 1 calc R . .
N4 N 0.05672(5) 0.20966(10) 0.47885(5) 0.0173(2) Uani 1 1 d . . .
N5 N 0.15862(5) 0.10819(9) 0.44911(5) 0.01597(18) Uani 1 1 d . . .
N6 N 0.26056(5) 0.11071(10) 0.47513(5) 0.0197(2) Uani 1 1 d . . .
H6A H 0.2930 0.1524 0.4908 0.024 Uiso 1 1 calc R . .
N7 N 0.25667(5) 0.34841(11) 0.51211(5) 0.0209(2) Uani 1 1 d . . .
H7A H 0.2884 0.3049 0.5290 0.025 Uiso 1 1 calc R . .
N8 N 0.15676(5) 0.34606(9) 0.45082(5) 0.01657(18) Uani 1 1 d . . .
N9 N 0.10027(5) 0.22874(10) 0.32416(5) 0.01643(19) Uani 1 1 d . . .
N10 N 0.08846(5) 0.35963(10) 0.24455(5) 0.0189(2) Uani 1 1 d . . .
H10A H 0.0671 0.4170 0.2213 0.023 Uiso 1 1 calc R . .
N11 N -0.01608(5) 0.43120(12) 0.25094(5) 0.0254(2) Uani 1 1 d . . .
H11A H -0.0142 0.4280 0.2159 0.030 Uiso 1 1 calc R . .
N12 N 0.02700(5) 0.37005(10) 0.35107(5) 0.01797(19) Uani 1 1 d . . .
B1 B 0.23856(6) 0.71325(12) 0.26338(6) 0.0150(2) Uani 1 1 d . . .
B2 B 0.94514(6) 0.29231(13) 0.05330(6) 0.0166(2) Uani 1 1 d . . .
C1 C 0.00047(6) 0.02639(12) 0.31986(5) 0.0206(2) Uani 1 1 d . . .
H1A H 0.0298 -0.0301 0.3171 0.025 Uiso 1 1 calc R . .
H1B H -0.0062 0.0894 0.2893 0.025 Uiso 1 1 calc R . .
C2 C -0.05608(6) -0.04133(14) 0.30623(6) 0.0245(3) Uani 1 1 d . . .
H2B H -0.0884 0.0166 0.2980 0.029 Uiso 1 1 calc R . .
H2C H -0.0650 -0.0917 0.2704 0.029 Uiso 1 1 calc R . .
C3 C -0.05102(7) -0.12034(14) 0.35855(6) 0.0267(3) Uani 1 1 d . . .
H3B H -0.0894 -0.1560 0.3517 0.032 Uiso 1 1 calc R . .
H3C H -0.0232 -0.1866 0.3629 0.032 Uiso 1 1 calc R . .
C4 C 0.00611(5) 0.04475(11) 0.41857(5) 0.01405(19) Uani 1 1 d . . .
C5 C 0.03045(5) 0.10869(11) 0.47729(5) 0.01414(19) Uani 1 1 d . . .
C6 C 0.04519(7) 0.11369(12) 0.58114(5) 0.0223(3) Uani 1 1 d . . .
H6B H 0.0538 0.0525 0.6128 0.027 Uiso 1 1 calc R . .
H6C H 0.0162 0.1706 0.5843 0.027 Uiso 1 1 calc R . .
C7 C 0.10030(7) 0.18036(13) 0.58861(6) 0.0236(3) Uani 1 1 d . . .
H7B H 0.1305 0.1228 0.5887 0.028 Uiso 1 1 calc R . .
H7C H 0.1154 0.2244 0.6269 0.028 Uiso 1 1 calc R . .
C8 C 0.08617(7) 0.26828(12) 0.53716(6) 0.0242(3) Uani 1 1 d . . .
H8A H 0.0608 0.3328 0.5413 0.029 Uiso 1 1 calc R . .
H8B H 0.1227 0.3059 0.5390 0.029 Uiso 1 1 calc R . .
C9 C 0.15649(6) -0.02235(11) 0.44033(6) 0.0193(2) Uani 1 1 d . . .
H9A H 0.1425 -0.0397 0.3973 0.023 Uiso 1 1 calc R . .
H9B H 0.1282 -0.0574 0.4548 0.023 Uiso 1 1 calc R . .
C10 C 0.21555(6) -0.08202(12) 0.47266(6) 0.0224(2) Uani 1 1 d . . .
H10B H 0.2261 -0.0806 0.5161 0.027 Uiso 1 1 calc R . .
H10C H 0.2137 -0.1669 0.4600 0.027 Uiso 1 1 calc R . .
C11 C 0.26131(6) -0.01528(12) 0.45839(7) 0.0231(2) Uani 1 1 d . . .
H11B H 0.3003 -0.0506 0.4809 0.028 Uiso 1 1 calc R . .
H11C H 0.2525 -0.0215 0.4154 0.028 Uiso 1 1 calc R . .
C12 C 0.20826(5) 0.16154(11) 0.46585(5) 0.01495(19) Uani 1 1 d . . .
C13 C 0.20699(5) 0.29456(11) 0.47667(5) 0.0155(2) Uani 1 1 d . . .
C14 C 0.25931(7) 0.47780(14) 0.52335(7) 0.0296(3) Uani 1 1 d . . .
H14A H 0.2973 0.5100 0.5266 0.036 Uiso 1 1 calc R . .
H14B H 0.2552 0.4939 0.5612 0.036 Uiso 1 1 calc R . .
C15 C 0.21034(7) 0.53831(13) 0.47238(7) 0.0280(3) Uani 1 1 d . . .
H15A H 0.2185 0.5354 0.4361 0.034 Uiso 1 1 calc R . .
H15B H 0.2076 0.6237 0.4823 0.034 Uiso 1 1 calc R . .
C16 C 0.15323(6) 0.47510(12) 0.46098(6) 0.0213(2) Uani 1 1 d . . .
H16A H 0.1429 0.4870 0.4956 0.026 Uiso 1 1 calc R . .
H16B H 0.1220 0.5113 0.4258 0.026 Uiso 1 1 calc R . .
C17 C 0.14997(6) 0.17203(12) 0.31738(6) 0.0204(2) Uani 1 1 d . . .
H17A H 0.1513 0.0860 0.3281 0.024 Uiso 1 1 calc R . .
H17B H 0.1864 0.2102 0.3452 0.024 Uiso 1 1 calc R . .
C18 C 0.14691(6) 0.18253(12) 0.25427(5) 0.0188(2) Uani 1 1 d . . .
H18A H 0.1833 0.1513 0.2527 0.023 Uiso 1 1 calc R . .
H18B H 0.1139 0.1341 0.2269 0.023 Uiso 1 1 calc R . .
C19 C 0.13871(6) 0.31311(12) 0.23524(5) 0.0187(2) Uani 1 1 d . . .
H19A H 0.1740 0.3599 0.2590 0.022 Uiso 1 1 calc R . .
H19B H 0.1321 0.3200 0.1928 0.022 Uiso 1 1 calc R . .
C20 C 0.07446(5) 0.31571(11) 0.28822(5) 0.01495(19) Uani 1 1 d . . .
C21 C 0.02485(5) 0.37481(11) 0.29763(5) 0.0163(2) Uani 1 1 d . . .
C22 C -0.06336(8) 0.4975(2) 0.25769(8) 0.0401(4) Uani 1 1 d . . .
H22A H -0.0981 0.4453 0.2471 0.048 Uiso 1 1 calc R . .
H22B H -0.0740 0.5680 0.2308 0.048 Uiso 1 1 calc R . .
C23 C -0.04366(8) 0.53818(16) 0.32115(8) 0.0352(4) Uani 1 1 d . . .
H23A H -0.0139 0.6019 0.3293 0.042 Uiso 1 1 calc R . .
H23B H -0.0771 0.5724 0.3277 0.042 Uiso 1 1 calc R . .
C24 C -0.01856(7) 0.43483(14) 0.36296(7) 0.0266(3) Uani 1 1 d . . .
H24A H -0.0019 0.4654 0.4043 0.032 Uiso 1 1 calc R . .
H24B H -0.0502 0.3780 0.3594 0.032 Uiso 1 1 calc R . .
C25 C 0.17429(6) 0.73235(11) 0.26516(5) 0.0146(2) Uani 1 1 d . . .
C26 C 0.13913(6) 0.83474(11) 0.24550(5) 0.0172(2) Uani 1 1 d . . .
H26A H 0.1519 0.8976 0.2273 0.021 Uiso 1 1 calc R . .
C27 C 0.08640(6) 0.84834(12) 0.25142(6) 0.0205(2) Uani 1 1 d . . .
H27A H 0.0637 0.9187 0.2367 0.025 Uiso 1 1 calc R . .
C28 C 0.06685(6) 0.75928(13) 0.27880(6) 0.0219(2) Uani 1 1 d . . .
H28A H 0.0315 0.7691 0.2840 0.026 Uiso 1 1 calc R . .
C29 C 0.10006(6) 0.65541(12) 0.29849(6) 0.0210(2) Uani 1 1 d . . .
H29A H 0.0873 0.5935 0.3171 0.025 Uiso 1 1 calc R . .
C30 C 0.15186(6) 0.64234(11) 0.29087(5) 0.0186(2) Uani 1 1 d . . .
H30A H 0.1732 0.5697 0.3035 0.022 Uiso 1 1 calc R . .
C31 C 0.23954(6) 0.58197(11) 0.23290(5) 0.0156(2) Uani 1 1 d . . .
C32 C 0.19613(6) 0.55291(11) 0.17693(5) 0.0185(2) Uani 1 1 d . . .
H32A H 0.1648 0.6076 0.1592 0.022 Uiso 1 1 calc R . .
C33 C 0.19680(6) 0.44830(11) 0.14626(6) 0.0205(2) Uani 1 1 d . . .
H33A H 0.1669 0.4337 0.1081 0.025 Uiso 1 1 calc R . .
C34 C 0.24130(6) 0.36515(12) 0.17151(6) 0.0219(2) Uani 1 1 d . . .
H34A H 0.2424 0.2937 0.1508 0.026 Uiso 1 1 calc R . .
C35 C 0.28401(6) 0.38814(12) 0.22732(6) 0.0227(2) Uani 1 1 d . . .
H35A H 0.3143 0.3313 0.2454 0.027 Uiso 1 1 calc R . .
C36 C 0.28294(6) 0.49479(11) 0.25727(6) 0.0186(2) Uani 1 1 d . . .
H36A H 0.3128 0.5084 0.2955 0.022 Uiso 1 1 calc R . .
C37 C 0.28869(6) 0.71906(11) 0.33189(5) 0.0156(2) Uani 1 1 d . . .
C38 C 0.27712(6) 0.71518(12) 0.38363(6) 0.0208(2) Uani 1 1 d . . .
H38A H 0.2377 0.7126 0.3793 0.025 Uiso 1 1 calc R . .
C39 C 0.32103(7) 0.71501(14) 0.44103(6) 0.0258(3) Uani 1 1 d . . .
H39A H 0.3110 0.7119 0.4745 0.031 Uiso 1 1 calc R . .
C40 C 0.37897(7) 0.71938(13) 0.44923(6) 0.0261(3) Uani 1 1 d . . .
H40A H 0.4090 0.7188 0.4881 0.031 Uiso 1 1 calc R . .
C41 C 0.39225(6) 0.72465(13) 0.39934(7) 0.0244(3) Uani 1 1 d . . .
H41A H 0.4318 0.7280 0.4041 0.029 Uiso 1 1 calc R . .
C42 C 0.34803(6) 0.72503(12) 0.34236(6) 0.0200(2) Uani 1 1 d . . .
H42A H 0.3585 0.7295 0.3092 0.024 Uiso 1 1 calc R . .
C43 C 0.25285(5) 0.81974(11) 0.22435(5) 0.0145(2) Uani 1 1 d . . .
C44 C 0.26075(6) 0.93918(11) 0.24510(5) 0.0178(2) Uani 1 1 d . . .
H44A H 0.2585 0.9560 0.2821 0.021 Uiso 1 1 calc R . .
C45 C 0.27174(6) 1.03379(12) 0.21374(6) 0.0208(2) Uani 1 1 d . . .
H45A H 0.2762 1.1131 0.2293 0.025 Uiso 1 1 calc R . .
C46 C 0.27612(6) 1.01232(12) 0.15983(6) 0.0211(2) Uani 1 1 d . . .
H46A H 0.2833 1.0764 0.1381 0.025 Uiso 1 1 calc R . .
C47 C 0.26978(7) 0.89602(12) 0.13845(6) 0.0227(3) Uani 1 1 d . . .
H47A H 0.2734 0.8797 0.1020 0.027 Uiso 1 1 calc R . .
C48 C 0.25811(6) 0.80212(12) 0.16998(6) 0.0194(2) Uani 1 1 d . . .
H48A H 0.2535 0.7232 0.1540 0.023 Uiso 1 1 calc R . .
C49 C 0.89497(6) 0.29903(13) -0.01507(5) 0.0189(2) Uani 1 1 d . . .
C50 C 0.88647(6) 0.40473(14) -0.04935(6) 0.0237(3) Uani 1 1 d . . .
H50A H 0.9085 0.4742 -0.0314 0.028 Uiso 1 1 calc R . .
C51 C 0.84691(7) 0.41116(17) -0.10856(6) 0.0311(3) Uani 1 1 d . . .
H51A H 0.8424 0.4842 -0.1301 0.037 Uiso 1 1 calc R . .
C52 C 0.81425(7) 0.31132(19) -0.13604(6) 0.0325(3) Uani 1 1 d . . .
H52A H 0.7874 0.3155 -0.1764 0.039 Uiso 1 1 calc R . .
C53 C 0.82107(7) 0.20481(17) -0.10417(6) 0.0295(3) Uani 1 1 d . . .
H53A H 0.7988 0.1359 -0.1226 0.035 Uiso 1 1 calc R . .
C54 C 0.86093(6) 0.19970(14) -0.04481(6) 0.0226(2) Uani 1 1 d . . .
H54A H 0.8652 0.1262 -0.0237 0.027 Uiso 1 1 calc R . .
C55 C 0.92537(5) 0.19289(13) 0.09183(5) 0.0178(2) Uani 1 1 d . . .
C56 C 0.90025(6) 0.22239(14) 0.13238(6) 0.0228(3) Uani 1 1 d . . .
H56A H 0.8963 0.3047 0.1403 0.027 Uiso 1 1 calc R . .
C57 C 0.88104(7) 0.13525(17) 0.16129(6) 0.0295(3) Uani 1 1 d . . .
H57A H 0.8646 0.1591 0.1884 0.035 Uiso 1 1 calc R . .
C58 C 0.88578(7) 0.01371(16) 0.15072(7) 0.0304(3) Uani 1 1 d . . .
H58A H 0.8723 -0.0456 0.1701 0.036 Uiso 1 1 calc R . .
C59 C 0.91051(7) -0.01951(15) 0.11147(7) 0.0289(3) Uani 1 1 d . . .
H59A H 0.9145 -0.1021 0.1040 0.035 Uiso 1 1 calc R . .
C60 C 0.92962(6) 0.06883(13) 0.08290(6) 0.0229(3) Uani 1 1 d . . .
H60A H 0.9463 0.0439 0.0561 0.027 Uiso 1 1 calc R . .
C61 C 1.00692(6) 0.25325(12) 0.04937(6) 0.0179(2) Uani 1 1 d . . .
C62 C 1.05174(6) 0.19740(13) 0.09719(6) 0.0205(2) Uani 1 1 d . . .
H62A H 1.0446 0.1758 0.1312 0.025 Uiso 1 1 calc R . .
C63 C 1.10636(6) 0.17209(14) 0.09705(6) 0.0244(3) Uani 1 1 d . . .
H63A H 1.1354 0.1341 0.1304 0.029 Uiso 1 1 calc R . .
C64 C 1.11796(6) 0.20269(15) 0.04797(7) 0.0264(3) Uani 1 1 d . . .
H64A H 1.1549 0.1856 0.0474 0.032 Uiso 1 1 calc R . .
C65 C 1.07520(7) 0.25824(14) -0.00012(7) 0.0261(3) Uani 1 1 d . . .
H65A H 1.0829 0.2798 -0.0338 0.031 Uiso 1 1 calc R . .
C66 C 1.02071(6) 0.28285(13) 0.00064(6) 0.0219(2) Uani 1 1 d . . .
H66A H 0.9920 0.3209 -0.0329 0.026 Uiso 1 1 calc R . .
C67 C 0.95418(6) 0.42552(12) 0.08459(5) 0.0176(2) Uani 1 1 d . . .
C68 C 1.00854(6) 0.48186(12) 0.11284(5) 0.0184(2) Uani 1 1 d . . .
H68A H 1.0422 0.4420 0.1132 0.022 Uiso 1 1 calc R . .
C69 C 1.01517(6) 0.59371(12) 0.14040(6) 0.0212(2) Uani 1 1 d . . .
H69A H 1.0529 0.6278 0.1596 0.025 Uiso 1 1 calc R . .
C70 C 0.96684(7) 0.65540(12) 0.13994(6) 0.0232(3) Uani 1 1 d . . .
H70A H 0.9712 0.7314 0.1589 0.028 Uiso 1 1 calc R . .
C71 C 0.91201(7) 0.60439(13) 0.11133(6) 0.0253(3) Uani 1 1 d . . .
H71A H 0.8784 0.6466 0.1098 0.030 Uiso 1 1 calc R . .
C72 C 0.90613(6) 0.49140(13) 0.08486(6) 0.0219(2) Uani 1 1 d . . .
H72A H 0.8683 0.4575 0.0663 0.026 Uiso 1 1 calc R . .

loop_
_atom_site_aniso_label
_atom_site_aniso_U_11
_atom_site_aniso_U_22
_atom_site_aniso_U_33
_atom_site_aniso_U_23
_atom_site_aniso_U_13
_atom_site_aniso_U_12
Fe1 0.01561(8) 0.01538(7) 0.01219(6) 0.00180(6) 0.00626(5) -0.00074(7)
N1 0.0170(5) 0.0202(5) 0.0113(4) -0.0010(3) 0.0063(4) -0.0001(4)
N2 0.0227(5) 0.0216(5) 0.0153(4) -0.0030(4) 0.0086(4) -0.0074(4)
N3 0.0235(5) 0.0178(5) 0.0130(4) -0.0007(3) 0.0093(4) -0.0046(4)
N4 0.0225(5) 0.0174(5) 0.0130(4) -0.0010(3) 0.0083(4) -0.0023(4)
N5 0.0159(5) 0.0153(4) 0.0159(4) 0.0031(3) 0.0055(4) -0.0002(4)
N6 0.0164(5) 0.0181(5) 0.0244(5) 0.0007(4) 0.0079(4) -0.0007(4)
N7 0.0172(5) 0.0204(5) 0.0211(5) -0.0025(4) 0.0032(4) -0.0021(4)
N8 0.0181(5) 0.0148(4) 0.0169(4) 0.0025(3) 0.0071(4) -0.0001(4)
N9 0.0165(5) 0.0188(5) 0.0155(4) 0.0029(3) 0.0080(4) 0.0028(4)
N10 0.0247(5) 0.0185(5) 0.0173(4) 0.0051(4) 0.0122(4) 0.0036(4)
N11 0.0224(6) 0.0347(7) 0.0188(5) 0.0081(4) 0.0081(4) 0.0102(5)
N12 0.0177(5) 0.0211(5) 0.0174(5) 0.0025(4) 0.0094(4) 0.0027(4)
B1 0.0156(6) 0.0135(6) 0.0156(5) -0.0005(4) 0.0061(4) -0.0001(4)
B2 0.0162(6) 0.0205(6) 0.0128(5) 0.0007(4) 0.0054(5) 0.0024(5)
C1 0.0231(6) 0.0253(6) 0.0140(5) -0.0048(4) 0.0081(4) -0.0042(5)
C2 0.0229(6) 0.0332(7) 0.0160(5) -0.0054(5) 0.0064(5) -0.0066(5)
C3 0.0320(8) 0.0284(7) 0.0185(6) -0.0073(5) 0.0090(5) -0.0132(6)
C4 0.0138(5) 0.0154(5) 0.0123(4) -0.0002(3) 0.0044(4) 0.0005(4)
C5 0.0144(5) 0.0162(5) 0.0122(4) 0.0001(4) 0.0056(4) 0.0007(4)
C6 0.0329(7) 0.0227(6) 0.0140(5) -0.0044(4) 0.0122(5) -0.0088(5)
C7 0.0302(7) 0.0258(6) 0.0141(5) -0.0030(4) 0.0081(5) -0.0093(5)
C8 0.0360(8) 0.0218(6) 0.0173(5) -0.0051(4) 0.0130(5) -0.0116(5)
C9 0.0181(6) 0.0156(5) 0.0241(6) 0.0029(4) 0.0084(5) -0.0007(4)
C10 0.0215(6) 0.0179(6) 0.0277(6) 0.0051(4) 0.0097(5) 0.0007(5)
C11 0.0213(6) 0.0192(6) 0.0304(6) -0.0006(5) 0.0121(5) 0.0000(5)
C12 0.0162(5) 0.0167(5) 0.0118(4) 0.0025(4) 0.0055(4) 0.0003(4)
C13 0.0157(5) 0.0172(5) 0.0136(5) 0.0007(4) 0.0058(4) -0.0020(4)
C14 0.0250(7) 0.0231(7) 0.0349(8) -0.0082(5) 0.0057(6) -0.0058(5)
C15 0.0258(7) 0.0186(6) 0.0372(8) 0.0019(5) 0.0100(6) -0.0047(5)
C16 0.0233(6) 0.0163(5) 0.0245(6) 0.0006(4) 0.0096(5) -0.0006(4)
C17 0.0213(6) 0.0254(6) 0.0163(5) 0.0045(4) 0.0095(4) 0.0075(5)
C18 0.0211(6) 0.0212(6) 0.0163(5) 0.0005(4) 0.0097(4) 0.0023(4)
C19 0.0226(6) 0.0200(5) 0.0179(5) -0.0005(4) 0.0128(5) -0.0020(4)
C20 0.0164(5) 0.0162(5) 0.0127(4) 0.0009(4) 0.0063(4) -0.0001(4)
C21 0.0152(5) 0.0168(5) 0.0170(5) 0.0023(4) 0.0066(4) 0.0002(4)
C22 0.0316(8) 0.0594(11) 0.0313(8) 0.0171(7) 0.0149(7) 0.0264(8)
C23 0.0371(9) 0.0340(8) 0.0464(9) 0.0115(7) 0.0292(8) 0.0132(7)
C24 0.0255(7) 0.0333(7) 0.0272(6) 0.0064(5) 0.0171(5) 0.0087(6)
C25 0.0153(5) 0.0151(5) 0.0122(5) -0.0018(4) 0.0044(4) -0.0010(4)
C26 0.0187(5) 0.0185(5) 0.0150(5) -0.0001(4) 0.0074(4) 0.0008(4)
C27 0.0193(6) 0.0210(6) 0.0223(6) -0.0010(4) 0.0096(5) 0.0037(5)
C28 0.0197(6) 0.0250(6) 0.0243(6) -0.0049(5) 0.0122(5) -0.0013(5)
C29 0.0229(6) 0.0208(6) 0.0227(6) -0.0024(4) 0.0126(5) -0.0048(5)
C30 0.0194(6) 0.0171(5) 0.0199(5) -0.0010(4) 0.0086(4) -0.0019(4)
C31 0.0183(5) 0.0136(5) 0.0170(5) 0.0012(4) 0.0092(4) -0.0005(4)
C32 0.0223(6) 0.0156(5) 0.0171(5) 0.0014(4) 0.0074(4) 0.0007(4)
C33 0.0285(7) 0.0166(5) 0.0181(5) -0.0008(4) 0.0112(5) -0.0020(5)
C34 0.0288(7) 0.0145(5) 0.0278(6) -0.0035(4) 0.0170(5) -0.0017(5)
C35 0.0224(6) 0.0152(5) 0.0319(7) -0.0006(5) 0.0122(5) 0.0018(5)
C36 0.0186(5) 0.0147(5) 0.0223(6) 0.0008(4) 0.0080(4) 0.0006(4)
C37 0.0167(5) 0.0127(5) 0.0170(5) 0.0002(4) 0.0064(4) 0.0006(4)
C38 0.0191(6) 0.0263(6) 0.0158(5) -0.0004(4) 0.0057(4) 0.0001(5)
C39 0.0263(7) 0.0300(7) 0.0171(6) 0.0005(5) 0.0045(5) 0.0019(5)
C40 0.0225(7) 0.0246(7) 0.0224(6) 0.0018(5) -0.0003(5) 0.0015(5)
C41 0.0148(6) 0.0222(6) 0.0295(7) 0.0038(5) 0.0018(5) 0.0007(5)
C42 0.0165(6) 0.0198(6) 0.0233(6) 0.0024(4) 0.0075(5) 0.0001(4)
C43 0.0148(5) 0.0140(5) 0.0148(5) -0.0003(4) 0.0059(4) -0.0001(4)
C44 0.0226(6) 0.0153(5) 0.0169(5) -0.0007(4) 0.0091(4) -0.0014(4)
C45 0.0270(7) 0.0156(5) 0.0219(6) -0.0002(4) 0.0120(5) -0.0016(5)
C46 0.0252(6) 0.0188(6) 0.0217(6) 0.0032(4) 0.0119(5) -0.0008(5)
C47 0.0297(7) 0.0230(6) 0.0207(6) 0.0000(4) 0.0156(5) -0.0021(5)
C48 0.0249(6) 0.0169(5) 0.0204(5) -0.0020(4) 0.0132(5) -0.0008(5)
C49 0.0168(6) 0.0266(6) 0.0151(5) 0.0009(4) 0.0083(4) 0.0029(5)
C50 0.0203(6) 0.0329(7) 0.0186(5) 0.0056(5) 0.0086(5) 0.0033(5)
C51 0.0222(7) 0.0542(10) 0.0184(6) 0.0136(6) 0.0096(5) 0.0109(6)
C52 0.0211(7) 0.0625(11) 0.0130(5) 0.0015(6) 0.0057(5) 0.0068(7)
C53 0.0213(6) 0.0482(9) 0.0180(6) -0.0088(6) 0.0068(5) -0.0005(6)
C54 0.0186(6) 0.0325(7) 0.0162(5) -0.0040(5) 0.0063(4) 0.0007(5)
C55 0.0149(5) 0.0231(6) 0.0143(5) 0.0024(4) 0.0048(4) 0.0043(4)
C56 0.0221(6) 0.0314(7) 0.0165(5) -0.0006(5) 0.0094(5) 0.0006(5)
C57 0.0272(7) 0.0445(9) 0.0189(6) 0.0036(6) 0.0116(5) -0.0011(6)
C58 0.0242(7) 0.0412(9) 0.0236(6) 0.0136(6) 0.0072(5) -0.0018(6)
C59 0.0246(7) 0.0259(7) 0.0342(8) 0.0119(6) 0.0096(6) 0.0064(5)
C60 0.0207(6) 0.0236(6) 0.0262(6) 0.0047(5) 0.0112(5) 0.0057(5)
C61 0.0162(6) 0.0217(6) 0.0157(5) -0.0046(4) 0.0064(4) -0.0006(4)
C62 0.0175(6) 0.0251(6) 0.0175(5) -0.0045(4) 0.0056(4) 0.0020(5)
C63 0.0175(6) 0.0295(7) 0.0236(6) -0.0094(5) 0.0054(5) 0.0024(5)
C64 0.0189(6) 0.0323(7) 0.0296(7) -0.0144(5) 0.0114(5) -0.0034(5)
C65 0.0256(7) 0.0316(7) 0.0265(6) -0.0086(5) 0.0163(6) -0.0039(5)
C66 0.0214(6) 0.0268(6) 0.0200(5) -0.0022(4) 0.0109(5) -0.0007(5)
C67 0.0181(6) 0.0206(6) 0.0138(5) 0.0019(4) 0.0060(4) 0.0035(4)
C68 0.0196(6) 0.0201(5) 0.0161(5) 0.0028(4) 0.0077(4) 0.0019(4)
C69 0.0243(6) 0.0196(6) 0.0181(5) 0.0022(4) 0.0069(5) -0.0011(5)
C70 0.0313(7) 0.0176(6) 0.0206(6) 0.0009(4) 0.0103(5) 0.0037(5)
C71 0.0271(7) 0.0245(6) 0.0238(6) 0.0005(5) 0.0097(5) 0.0086(5)
C72 0.0197(6) 0.0234(6) 0.0212(6) -0.0015(4) 0.0068(5) 0.0042(5)

loop_
_atom_type_symbol
_atom_type_description
_atom_type_scat_dispersion_real
_atom_type_scat_dispersion_imag
_atom_type_scat_source
C C 0.0033 0.0016 'International Tables Vol C Tables 4.2.6.8 and 6.1.1.4'
H H 0.0000 0.0000 'International Tables Vol C Tables 4.2.6.8 and 6.1.1.4'
B B 0.0013 0.0007 'International Tables Vol C Tables 4.2.6.8 and 6.1.1.4'
N N 0.0061 0.0033 'International Tables Vol C Tables 4.2.6.8 and 6.1.1.4'
Fe Fe 0.3463 0.8444 'International Tables Vol C Tables 4.2.6.8 and 6.1.1.4'

loop_
_geom_angle_atom_site_label_1
_geom_angle_atom_site_label_2
_geom_angle_atom_site_label_3
_geom_angle
_geom_angle_site_symmetry_1
_geom_angle_site_symmetry_3
_geom_angle_publ_flag
N1 Fe1 N8 164.92(4) . . ?
N1 Fe1 N9 94.92(4) . . ?
N8 Fe1 N9 93.11(4) . . ?
N1 Fe1 N12 98.62(4) . . ?
N8 Fe1 N12 95.66(4) . . ?
N9 Fe1 N12 76.39(4) . . ?
N1 Fe1 N4 75.89(4) . . ?
N8 Fe1 N4 96.21(4) . . ?
N9 Fe1 N4 170.67(4) . . ?
N12 Fe1 N4 103.11(4) . . ?
N1 Fe1 N5 92.12(4) . . ?
N8 Fe1 N5 74.97(4) . . ?
N9 Fe1 N5 91.02(4) . . ?
N12 Fe1 N5 164.03(4) . . ?
N4 Fe1 N5 90.91(4) . . ?
C4 N1 C1 118.67(11) . . ?
C4 N1 Fe1 115.71(8) . . ?
C1 N1 Fe1 125.59(8) . . ?
C4 N2 C3 120.11(10) . . ?
C4 N2 H2A 119.9 . . ?
C3 N2 H2A 119.9 . . ?
C5 N3 C6 118.54(10) . . ?
C5 N3 C62 139.27(8) . 2_455 ?
C6 N3 C62 85.57(7) . 2_455 ?
C5 N3 H3A 120.7 . . ?
C6 N3 H3A 120.7 . . ?
C62 N3 H3A 48.2 2_455 . ?
C5 N4 C8 117.68(10) . . ?
C5 N4 Fe1 112.75(8) . . ?
C8 N4 Fe1 123.81(9) . . ?
C12 N5 C9 118.52(11) . . ?
C12 N5 Fe1 113.16(8) . . ?
C9 N5 Fe1 124.12(8) . . ?
C12 N6 C11 118.10(11) . . ?
C12 N6 H6A 120.9 . . ?
C11 N6 H6A 120.9 . . ?
C13 N7 C14 121.49(12) . . ?
C13 N7 H7A 119.3 . . ?
C14 N7 H7A 119.3 . . ?
C13 N8 C16 117.58(11) . . ?
C13 N8 Fe1 116.25(8) . . ?
C16 N8 Fe1 125.77(9) . . ?
C20 N9 C17 117.48(10) . . ?
C20 N9 Fe1 113.22(8) . . ?
C17 N9 Fe1 125.45(8) . . ?
C20 N10 C19 120.68(10) . . ?
C20 N10 H10A 119.7 . . ?
C19 N10 H10A 119.7 . . ?
C21 N11 C22 121.00(12) . . ?
C21 N11 H11A 119.5 . . ?
C22 N11 H11A 119.5 . . ?
C21 N12 C24 117.30(11) . . ?
C21 N12 Fe1 113.40(8) . . ?
C24 N12 Fe1 127.25(8) . . ?
C25 B1 C31 108.63(10) . . ?
C25 B1 C37 108.90(10) . . ?
C31 B1 C37 110.75(10) . . ?
C25 B1 C43 111.36(10) . . ?
C31 B1 C43 109.16(9) . . ?
C37 B1 C43 108.05(10) . . ?
C67 B2 C61 107.93(11) . . ?
C67 B2 C49 109.97(10) . . ?
C61 B2 C49 107.78(10) . . ?
C67 B2 C55 110.71(10) . . ?
C61 B2 C55 111.06(11) . . ?
C49 B2 C55 109.34(11) . . ?
N1 C1 C2 113.72(10) . . ?
N1 C1 H1A 108.8 . . ?
C2 C1 H1A 108.8 . . ?
N1 C1 H1B 108.8 . . ?
C2 C1 H1B 108.8 . . ?
H1A C1 H1B 107.7 . . ?
C3 C2 C1 110.18(11) . . ?
C3 C2 H2B 109.6 . . ?
C1 C2 H2B 109.6 . . ?
C3 C2 H2C 109.6 . . ?
C1 C2 H2C 109.6 . . ?
H2B C2 H2C 108.1 . . ?
N2 C3 C2 108.90(12) . . ?
N2 C3 H3B 109.9 . . ?
C2 C3 H3B 109.9 . . ?
N2 C3 H3C 109.9 . . ?
C2 C3 H3C 109.9 . . ?
H3B C3 H3C 108.3 . . ?
N1 C4 N2 126.11(11) . . ?
N1 C4 C5 116.04(11) . . ?
N2 C4 C5 117.83(10) . . ?
N4 C5 N3 126.95(11) . . ?
N4 C5 C4 116.56(10) . . ?
N3 C5 C4 116.48(10) . . ?
N3 C6 C7 109.06(10) . . ?
N3 C6 H6B 109.9 . . ?
C7 C6 H6B 109.9 . . ?
N3 C6 H6C 109.9 . . ?
C7 C6 H6C 109.9 . . ?
H6B C6 H6C 108.3 . . ?
C6 C7 C8 108.40(12) . . ?
C6 C7 H7B 110.0 . . ?
C8 C7 H7B 110.0 . . ?
C6 C7 H7C 110.0 . . ?
C8 C7 H7C 110.0 . . ?
H7B C7 H7C 108.4 . . ?
N4 C8 C7 112.36(11) . . ?
N4 C8 H8A 109.1 . . ?
C7 C8 H8A 109.1 . . ?
N4 C8 H8B 109.1 . . ?
C7 C8 H8B 109.1 . . ?
H8A C8 H8B 107.9 . . ?
N5 C9 C10 112.60(11) . . ?
N5 C9 H9A 109.1 . . ?
C10 C9 H9A 109.1 . . ?
N5 C9 H9B 109.1 . . ?
C10 C9 H9B 109.1 . . ?
H9A C9 H9B 107.8 . . ?
C11 C10 C9 109.39(11) . . ?
C11 C10 H10B 109.8 . . ?
C9 C10 H10B 109.8 . . ?
C11 C10 H10C 109.8 . . ?
C9 C10 H10C 109.8 . . ?
H10B C10 H10C 108.2 . . ?
N6 C11 C10 107.97(11) . . ?
N6 C11 H11B 110.1 . . ?
C10 C11 H11B 110.1 . . ?
N6 C11 H11C 110.1 . . ?
C10 C11 H11C 110.1 . . ?
H11B C11 H11C 108.4 . . ?
N5 C12 N6 127.17(12) . . ?
N5 C12 C13 115.06(11) . . ?
N6 C12 C13 117.77(11) . . ?
N8 C13 N7 126.04(12) . . ?
N8 C13 C12 115.68(11) . . ?
N7 C13 C12 118.27(11) . . ?
N7 C14 C15 108.73(12) . . ?
N7 C14 H14A 109.9 . . ?
C15 C14 H14A 109.9 . . ?
N7 C14 H14B 109.9 . . ?
C15 C14 H14B 109.9 . . ?
H14A C14 H14B 108.3 . . ?
C14 C15 C16 109.84(12) . . ?
C14 C15 H15A 109.7 . . ?
C16 C15 H15A 109.7 . . ?
C14 C15 H15B 109.7 . . ?
C16 C15 H15B 109.7 . . ?
H15A C15 H15B 108.2 . . ?
N8 C16 C15 111.68(12) . . ?
N8 C16 H16A 109.3 . . ?
C15 C16 H16A 109.3 . . ?
N8 C16 H16B 109.3 . . ?
C15 C16 H16B 109.3 . . ?
H16A C16 H16B 107.9 . . ?
N9 C17 C18 112.45(10) . . ?
N9 C17 H17A 109.1 . . ?
C18 C17 H17A 109.1 . . ?
N9 C17 H17B 109.1 . . ?
C18 C17 H17B 109.1 . . ?
H17A C17 H17B 107.8 . . ?
C19 C18 C17 109.41(10) . . ?
C19 C18 H18A 109.8 . . ?
C17 C18 H18A 109.8 . . ?
C19 C18 H18B 109.8 . . ?
C17 C18 H18B 109.8 . . ?
H18A C18 H18B 108.2 . . ?
N10 C19 C18 108.13(10) . . ?
N10 C19 H19A 110.1 . . ?
C18 C19 H19A 110.1 . . ?
N10 C19 H19B 110.1 . . ?
C18 C19 H19B 110.1 . . ?
H19A C19 H19B 108.4 . . ?
N9 C20 N10 126.57(11) . . ?
N9 C20 C21 116.20(10) . . ?
N10 C20 C21 117.21(11) . . ?
N12 C21 N11 126.20(12) . . ?
N12 C21 C20 115.82(11) . . ?
N11 C21 C20 117.92(10) . . ?
N11 C22 C23 108.89(13) . . ?
N11 C22 H22A 109.9 . . ?
C23 C22 H22A 109.9 . . ?
N11 C22 H22B 109.9 . . ?
C23 C22 H22B 109.9 . . ?
H22A C22 H22B 108.3 . . ?
C24 C23 C22 110.59(15) . . ?
C24 C23 H23A 109.5 . . ?
C22 C23 H23A 109.5 . . ?
C24 C23 H23B 109.5 . . ?
C22 C23 H23B 109.5 . . ?
H23A C23 H23B 108.1 . . ?
N12 C24 C23 112.69(11) . . ?
N12 C24 H24A 109.1 . . ?
C23 C24 H24A 109.1 . . ?
N12 C24 H24B 109.1 . . ?
C23 C24 H24B 109.1 . . ?
H24A C24 H24B 107.8 . . ?
C26 C25 C30 114.97(12) . . ?
C26 C25 B1 125.73(11) . . ?
C30 C25 B1 119.23(11) . . ?
C27 C26 C25 122.93(12) . . ?
C27 C26 H26A 118.5 . . ?
C25 C26 H26A 118.5 . . ?
C28 C27 C26 120.24(12) . . ?
C28 C27 H27A 119.9 . . ?
C26 C27 H27A 119.9 . . ?
C27 C28 C29 118.83(12) . . ?
C27 C28 H28A 120.6 . . ?
C29 C28 H28A 120.6 . . ?
C30 C29 C28 120.03(12) . . ?
C30 C29 H29A 120.0 . . ?
C28 C29 H29A 120.0 . . ?
C29 C30 C25 122.95(12) . . ?
C29 C30 H30A 118.5 . . ?
C25 C30 H30A 118.5 . . ?
C36 C31 C32 115.04(11) . . ?
C36 C31 B1 124.80(11) . . ?
C32 C31 B1 120.09(11) . . ?
C33 C32 C31 123.30(12) . . ?
C33 C32 H32A 118.3 . . ?
C31 C32 H32A 118.3 . . ?
C34 C33 C32 119.81(13) . . ?
C34 C33 H33A 120.1 . . ?
C32 C33 H33A 120.1 . . ?
C35 C34 C33 118.94(12) . . ?
C35 C34 H34A 120.5 . . ?
C33 C34 H34A 120.5 . . ?
C34 C35 C36 120.40(13) . . ?
C34 C35 H35A 119.8 . . ?
C36 C35 H35A 119.8 . . ?
C31 C36 C35 122.47(12) . . ?
C31 C36 H36A 118.8 . . ?
C35 C36 H36A 118.8 . . ?
C42 C37 C38 114.75(12) . . ?
C42 C37 B1 120.53(11) . . ?
C38 C37 B1 124.70(11) . . ?
C39 C38 C37 122.98(13) . . ?
C39 C38 H38A 118.5 . . ?
C37 C38 H38A 118.5 . . ?
C40 C39 C38 120.27(13) . . ?
C40 C39 H39A 119.9 . . ?
C38 C39 H39A 119.9 . . ?
C39 C40 C41 118.57(13) . . ?
C39 C40 H40A 120.7 . . ?
C41 C40 H40A 120.7 . . ?
C40 C41 C42 120.56(13) . . ?
C40 C41 H41A 119.7 . . ?
C42 C41 H41A 119.7 . . ?
C41 C42 C37 122.85(13) . . ?
C41 C42 H42A 118.6 . . ?
C37 C42 H42A 118.6 . . ?
C48 C43 C44 114.94(11) . . ?
C48 C43 B1 125.06(11) . . ?
C44 C43 B1 120.00(10) . . ?
C45 C44 C43 122.91(11) . . ?
C45 C44 H44A 118.5 . . ?
C43 C44 H44A 118.5 . . ?
C46 C45 C44 120.17(12) . . ?
C46 C45 H45A 119.9 . . ?
C44 C45 H45A 119.9 . . ?
C47 C46 C45 118.77(12) . . ?
C47 C46 H46A 120.6 . . ?
C45 C46 H46A 120.6 . . ?
C46 C47 C48 120.53(12) . . ?
C46 C47 H47A 119.7 . . ?
C48 C47 H47A 119.7 . . ?
C47 C48 C43 122.67(12) . . ?
C47 C48 H48A 118.7 . . ?
C43 C48 H48A 118.7 . . ?
C54 C49 C50 115.41(12) . . ?
C54 C49 B2 123.34(12) . . ?
C50 C49 B2 121.09(12) . . ?
C51 C50 C49 122.56(15) . . ?
C51 C50 H50A 118.7 . . ?
C49 C50 H50A 118.7 . . ?
C52 C51 C50 120.10(15) . . ?
C52 C51 H51A 120.0 . . ?
C50 C51 H51A 120.0 . . ?
C51 C52 C53 119.57(13) . . ?
C51 C52 H52A 120.2 . . ?
C53 C52 H52A 120.2 . . ?
C52 C53 C54 119.69(15) . . ?
C52 C53 H53A 120.2 . . ?
C54 C53 H53A 120.2 . . ?
C53 C54 C49 122.67(15) . . ?
C53 C54 H54A 118.7 . . ?
C49 C54 H54A 118.7 . . ?
C60 C55 C56 114.86(12) . . ?
C60 C55 B2 120.55(11) . . ?
C56 C55 B2 124.48(12) . . ?
C57 C56 C55 122.50(14) . . ?
C57 C56 H56A 118.8 . . ?
C55 C56 H56A 118.8 . . ?
C58 C57 C56 120.59(14) . . ?
C58 C57 H57A 119.7 . . ?
C56 C57 H57A 119.7 . . ?
C59 C58 C57 118.91(14) . . ?
C59 C58 H58A 120.5 . . ?
C57 C58 H58A 120.5 . . ?
C58 C59 C60 119.84(15) . . ?
C58 C59 H59A 120.1 . . ?
C60 C59 H59A 120.1 . . ?
C59 C60 C55 123.31(13) . . ?
C59 C60 H60A 118.3 . . ?
C55 C60 H60A 118.3 . . ?
C62 C61 C66 115.30(12) . . ?
C62 C61 B2 121.64(11) . . ?
C66 C61 B2 122.81(12) . . ?
C63 C62 C61 122.96(13) . . ?
C63 C62 H62A 118.5 . . ?
C61 C62 H62A 118.5 . . ?
C64 C63 C62 119.73(13) . . ?
C64 C63 H63A 120.1 . . ?
C62 C63 H63A 120.1 . . ?
C65 C64 C63 119.36(13) . . ?
C65 C64 H64A 120.3 . . ?
C63 C64 H64A 120.3 . . ?
C64 C65 C66 120.25(13) . . ?
C64 C65 H65A 119.9 . . ?
C66 C65 H65A 119.9 . . ?
C65 C66 C61 122.39(13) . . ?
C65 C66 H66A 118.8 . . ?
C61 C66 H66A 118.8 . . ?
C68 C67 C72 115.23(12) . . ?
C68 C67 B2 123.98(11) . . ?
C72 C67 B2 120.79(12) . . ?
C69 C68 C67 122.81(12) . . ?
C69 C68 H68A 118.6 . . ?
C67 C68 H68A 118.6 . . ?
C70 C69 C68 120.20(13) . . ?
C70 C69 H69A 119.9 . . ?
C68 C69 H69A 119.9 . . ?
C69 C70 C71 119.01(13) . . ?
C69 C70 H70A 120.5 . . ?
C71 C70 H70A 120.5 . . ?
C70 C71 C72 120.17(13) . . ?
C70 C71 H71A 119.9 . . ?
C72 C71 H71A 119.9 . . ?
C71 C72 C67 122.55(13) . . ?
C71 C72 H72A 118.7 . . ?
C67 C72 H72A 118.7 . . ?

loop_
_geom_bond_atom_site_label_1
_geom_bond_atom_site_label_2
_geom_bond_distance
_geom_bond_site_symmetry_2
_geom_bond_publ_flag
Fe1 N1 2.1419(11) . ?
Fe1 N8 2.1472(11) . ?
Fe1 N9 2.1743(11) . ?
Fe1 N12 2.1767(11) . ?
Fe1 N4 2.1897(10) . ?
Fe1 N5 2.2026(11) . ?
N1 C4 1.2975(15) . ?
N1 C1 1.4632(16) . ?
N2 C4 1.3460(16) . ?
N2 C3 1.4580(17) . ?
N2 H2A 0.8800 . ?
N3 C5 1.3562(14) . ?
N3 C6 1.4626(16) . ?
N3 C62 3.2725(17) 2_455 ?
N3 H3A 0.8800 . ?
N4 C5 1.2946(16) . ?
N4 C8 1.4738(16) . ?
N5 C12 1.2878(16) . ?
N5 C9 1.4660(16) . ?
N6 C12 1.3596(16) . ?
N6 C11 1.4628(18) . ?
N6 H6A 0.8800 . ?
N7 C13 1.3413(16) . ?
N7 C14 1.4623(19) . ?
N7 H7A 0.8800 . ?
N8 C13 1.2944(16) . ?
N8 C16 1.4658(17) . ?
N9 C20 1.2946(16) . ?
N9 C17 1.4626(16) . ?
N10 C20 1.3443(14) . ?
N10 C19 1.4601(17) . ?
N10 H10A 0.8800 . ?
N11 C21 1.3485(16) . ?
N11 C22 1.459(2) . ?
N11 H11A 0.8800 . ?
N12 C21 1.2910(15) . ?
N12 C24 1.4733(17) . ?
B1 C25 1.6408(19) . ?
B1 C31 1.6453(18) . ?
B1 C37 1.6490(19) . ?
B1 C43 1.6492(18) . ?
B2 C67 1.643(2) . ?
B2 C61 1.6461(19) . ?
B2 C49 1.6475(19) . ?
B2 C55 1.6537(19) . ?
C1 C2 1.5186(19) . ?
C1 H1A 0.9900 . ?
C1 H1B 0.9900 . ?
C2 C3 1.518(2) . ?
C2 H2B 0.9900 . ?
C2 H2C 0.9900 . ?
C3 H3B 0.9900 . ?
C3 H3C 0.9900 . ?
C4 C5 1.5001(15) . ?
C6 C7 1.5120(19) . ?
C6 H6B 0.9900 . ?
C6 H6C 0.9900 . ?
C7 C8 1.5223(19) . ?
C7 H7B 0.9900 . ?
C7 H7C 0.9900 . ?
C8 H8A 0.9900 . ?
C8 H8B 0.9900 . ?
C9 C10 1.5235(19) . ?
C9 H9A 0.9900 . ?
C9 H9B 0.9900 . ?
C10 C11 1.5186(19) . ?
C10 H10B 0.9900 . ?
C10 H10C 0.9900 . ?
C11 H11B 0.9900 . ?
C11 H11C 0.9900 . ?
C12 C13 1.5062(17) . ?
C14 C15 1.515(2) . ?
C14 H14A 0.9900 . ?
C14 H14B 0.9900 . ?
C15 C16 1.516(2) . ?
C15 H15A 0.9900 . ?
C15 H15B 0.9900 . ?
C16 H16A 0.9900 . ?
C16 H16B 0.9900 . ?
C17 C18 1.5229(17) . ?
C17 H17A 0.9900 . ?
C17 H17B 0.9900 . ?
C18 C19 1.5146(18) . ?
C18 H18A 0.9900 . ?
C18 H18B 0.9900 . ?
C19 H19A 0.9900 . ?
C19 H19B 0.9900 . ?
C20 C21 1.5022(17) . ?
C22 C23 1.502(3) . ?
C22 H22A 0.9900 . ?
C22 H22B 0.9900 . ?
C23 C24 1.501(2) . ?
C23 H23A 0.9900 . ?
C23 H23B 0.9900 . ?
C24 H24A 0.9900 . ?
C24 H24B 0.9900 . ?
C25 C26 1.4024(17) . ?
C25 C30 1.4136(17) . ?
C26 C27 1.3929(18) . ?
C26 H26A 0.9500 . ?
C27 C28 1.3907(19) . ?
C27 H27A 0.9500 . ?
C28 C29 1.393(2) . ?
C28 H28A 0.9500 . ?
C29 C30 1.3896(18) . ?
C29 H29A 0.9500 . ?
C30 H30A 0.9500 . ?
C31 C36 1.4002(17) . ?
C31 C32 1.4069(17) . ?
C32 C33 1.3894(18) . ?
C32 H32A 0.9500 . ?
C33 C34 1.389(2) . ?
C33 H33A 0.9500 . ?
C34 C35 1.384(2) . ?
C34 H34A 0.9500 . ?
C35 C36 1.4013(18) . ?
C35 H35A 0.9500 . ?
C36 H36A 0.9500 . ?
C37 C42 1.4047(18) . ?
C37 C38 1.4103(17) . ?
C38 C39 1.3983(19) . ?
C38 H38A 0.9500 . ?
C39 C40 1.384(2) . ?
C39 H39A 0.9500 . ?
C40 C41 1.391(2) . ?
C40 H40A 0.9500 . ?
C41 C42 1.3942(19) . ?
C41 H41A 0.9500 . ?
C42 H42A 0.9500 . ?
C43 C48 1.4048(17) . ?
C43 C44 1.4084(17) . ?
C44 C45 1.3943(17) . ?
C44 H44A 0.9500 . ?
C45 C46 1.3899(19) . ?
C45 H45A 0.9500 . ?
C46 C47 1.3813(19) . ?
C46 H46A 0.9500 . ?
C47 C48 1.3980(18) . ?
C47 H47A 0.9500 . ?
C48 H48A 0.9500 . ?
C49 C54 1.408(2) . ?
C49 C50 1.4115(19) . ?
C50 C51 1.3953(19) . ?
C50 H50A 0.9500 . ?
C51 C52 1.385(3) . ?
C51 H51A 0.9500 . ?
C52 C53 1.392(3) . ?
C52 H52A 0.9500 . ?
C53 C54 1.400(2) . ?
C53 H53A 0.9500 . ?
C54 H54A 0.9500 . ?
C55 C60 1.408(2) . ?
C55 C56 1.4106(18) . ?
C56 C57 1.395(2) . ?
C56 H56A 0.9500 . ?
C57 C58 1.391(3) . ?
C57 H57A 0.9500 . ?
C58 C59 1.386(2) . ?
C58 H58A 0.9500 . ?
C59 C60 1.398(2) . ?
C59 H59A 0.9500 . ?
C60 H60A 0.9500 . ?
C61 C62 1.4037(19) . ?
C61 C66 1.4084(18) . ?
C62 C63 1.3977(18) . ?
C62 H62A 0.9500 . ?
C63 C64 1.388(2) . ?
C63 H63A 0.9500 . ?
C64 C65 1.383(2) . ?
C64 H64A 0.9500 . ?
C65 C66 1.399(2) . ?
C65 H65A 0.9500 . ?
C66 H66A 0.9500 . ?
C67 C68 1.4047(19) . ?
C67 C72 1.4110(18) . ?
C68 C69 1.3941(18) . ?
C68 H68A 0.9500 . ?
C69 C70 1.387(2) . ?
C69 H69A 0.9500 . ?
C70 C71 1.389(2) . ?
C70 H70A 0.9500 . ?
C71 C72 1.395(2) . ?
C71 H71A 0.9500 . ?
C72 H72A 0.9500 . ?
